data_1548168
loop_
_publ_author_name
'Sheng-Qun Su'
'Takashi Kamachi'
'Zi-Shuo Yao'
'You-Gui Huang'
'Yoshihito Shiota'
'Kazunari Yoshizawa'
'Nobuaki Azuma'
'Yuji Miyazaki'
'Motohiro Nakano'
'Goro Maruta'
'Sadamu Takeda'
'Soonchul Kang'
'Shinji Kanegawa'
'Osamu Sato'

_publ_section_title
;
 Assembling an alkyl rotor to access abrupt and reversible crystalline
 deformation of a cobalt(II) complex
;
_journal_name_full 'Nature Communications'
_journal_page_first 8810
_journal_paper_doi 10.1038/ncomms9810
_journal_volume 6
_journal_year 2015
_chemical_formula_moiety 'C16 H17 Co N7 O8'
_chemical_formula_sum 'C16 H17 Co N7 O8'
_chemical_formula_weight 494.30
_space_group_IT_number 14
_symmetry_cell_setting monoclinic
_symmetry_space_group_name_Hall '-P 2ybc'
_symmetry_space_group_name_H-M 'P 1 21/c 1'
_atom_sites_solution_hydrogens geom
_atom_sites_solution_primary direct
_atom_sites_solution_secondary difmap
_cell_angle_alpha 90.00
_cell_angle_beta 100.676(3)
_cell_angle_gamma 90.00
_cell_formula_units_Z 4
_cell_length_a 9.8591(12)
_cell_length_b 26.027(3)
_cell_length_c 8.1886(10)
_cell_measurement_reflns_used 3818
_cell_measurement_temperature 303(2)
_cell_measurement_theta_max 25.50
_cell_measurement_theta_min 2.24
_cell_volume 2064.8(4)
_computing_structure_refinement 'SHELXL-97 (Sheldrick, 1997)'
_computing_structure_solution 'SHELXS-97 (Sheldrick, 1990)'
_diffrn_ambient_temperature 303(2)
_diffrn_measured_fraction_theta_full 0.997
_diffrn_measured_fraction_theta_max 0.997
_diffrn_measurement_device_type Molybdenum
_diffrn_measurement_method dtprofit.ref
_diffrn_radiation_monochromator graphite
_diffrn_radiation_source 'fine-focus sealed tube'
_diffrn_radiation_type MoK\a
_diffrn_radiation_wavelength 0.71075
_diffrn_reflns_av_R_equivalents 0.0627
_diffrn_reflns_av_sigmaI/netI 0.0491
_diffrn_reflns_limit_h_max 11
_diffrn_reflns_limit_h_min -11
_diffrn_reflns_limit_k_max 31
_diffrn_reflns_limit_k_min -31
_diffrn_reflns_limit_l_max 9
_diffrn_reflns_limit_l_min -9
_diffrn_reflns_number 17707
_diffrn_reflns_theta_full 25.50
_diffrn_reflns_theta_max 25.50
_diffrn_reflns_theta_min 2.24
_exptl_absorpt_coefficient_mu 0.891
_exptl_absorpt_correction_T_max 0.9161
_exptl_absorpt_correction_T_min 0.7758
_exptl_absorpt_correction_type multi-scan
_exptl_crystal_colour purple
_exptl_crystal_density_diffrn 1.590
_exptl_crystal_density_method 'not measured'
_exptl_crystal_description prism
_exptl_crystal_F_000 1012
_exptl_crystal_size_max 0.30
_exptl_crystal_size_mid 0.25
_exptl_crystal_size_min 0.10
_refine_diff_density_max 0.281
_refine_diff_density_min -0.299
_refine_diff_density_rms 0.063
_refine_ls_extinction_method none
_refine_ls_goodness_of_fit_ref 1.180
_refine_ls_hydrogen_treatment mixed
_refine_ls_matrix_type full
_refine_ls_number_parameters 308
_refine_ls_number_reflns 3818
_refine_ls_number_restraints 0
_refine_ls_restrained_S_all 1.180
_refine_ls_R_factor_all 0.0897
_refine_ls_R_factor_gt 0.0691
_refine_ls_shift/su_max 0.001
_refine_ls_shift/su_mean 0.000
_refine_ls_structure_factor_coef Fsqd
_refine_ls_weighting_details 'calc w=1/[\s^2^(Fo^2^)+(0.0390P)^2^+1.9662P] where P=(Fo^2^+2Fc^2^)/3'
_refine_ls_weighting_scheme calc
_refine_ls_wR_factor_gt 0.1238
_refine_ls_wR_factor_ref 0.1317
_reflns_number_gt 3123
_reflns_number_total 3818
_reflns_threshold_expression >2sigma(I)
_cod_data_source_file 11.cif
_cod_data_source_block 11
_cod_depositor_comments
;
The following automatic conversions were performed:

'_symmetry_cell_setting' value 'Monoclinic' changed to 'monoclinic'
according to the built-in table from CIF Core dictionary named
'cif_core.dic' version 2.4.1 from 2010-06-29.

Automatic conversion script
Id: cif_fix_values 5376 2017-05-30 11:51:03Z andrius 
;
_cod_original_sg_symbol_H-M P21/c
_cod_database_code 1548168

loop_
_symmetry_equiv_pos_as_xyz
'x, y, z'
'-x, y+1/2, -z+1/2'
'-x, -y, -z'
'x, -y-1/2, z-1/2'

loop_
_atom_site_label
_atom_site_type_symbol
_atom_site_fract_x
_atom_site_fract_y
_atom_site_fract_z
_atom_site_U_iso_or_equiv
_atom_site_adp_type
_atom_site_occupancy
_atom_site_symmetry_multiplicity
_atom_site_calc_flag
_atom_site_refinement_flags
_atom_site_disorder_assembly
_atom_site_disorder_group
Co1 Co 1.06167(6) 0.12502(2) 0.20078(7) 0.0443(2) Uani 1 1 d . . .
C1 C 1.2221(5) 0.23387(18) 0.1455(6) 0.0578(12) Uani 1 1 d . . .
H1A H 1.3022 0.2207 0.1168 0.069 Uiso 1 1 calc R . .
C2 C 1.1883(5) 0.28576(18) 0.1397(5) 0.0547(11) Uani 1 1 d . . .
H2A H 1.2389 0.3128 0.1068 0.066 Uiso 1 1 calc R . .
C3 C 1.0658(4) 0.28874(16) 0.1922(5) 0.0481(10) Uani 1 1 d . . .
H3A H 1.0159 0.3185 0.2032 0.058 Uiso 1 1 calc R . .
C4 C 0.9149(4) 0.22134(15) 0.2866(4) 0.0384(9) Uani 1 1 d . . .
C5 C 0.8143(4) 0.25216(16) 0.3323(5) 0.0420(9) Uani 1 1 d . . .
H11A H 0.8174 0.2877 0.3235 0.050 Uiso 1 1 calc R . .
C6 C 0.7091(4) 0.22779(16) 0.3917(5) 0.0431(9) Uani 1 1 d . . .
C7 C 0.5936(4) 0.25814(17) 0.4433(5) 0.0511(11) Uani 1 1 d . . .
C8 C 0.7052(4) 0.17478(16) 0.4049(5) 0.0458(10) Uani 1 1 d . . .
H8 H 0.6349 0.1583 0.4459 0.055 Uiso 1 1 calc R . .
C9 C 0.8101(4) 0.14745(15) 0.3545(5) 0.0402(9) Uani 1 1 d . . .
C10 C 0.7397(5) 0.05692(17) 0.4034(5) 0.0535(11) Uani 1 1 d . . .
H10A H 0.6617 0.0622 0.4499 0.064 Uiso 1 1 calc R . .
C11 C 0.7936(5) 0.01127(17) 0.3730(6) 0.0591(12) Uani 1 1 d . . .
H11B H 0.7609 -0.0211 0.3945 0.071 Uiso 1 1 calc R . .
C12 C 0.9081(5) 0.02231(16) 0.3028(6) 0.0585(12) Uani 1 1 d . . .
H12A H 0.9650 -0.0024 0.2689 0.070 Uiso 1 1 calc R . .
C13 C 0.4983(5) 0.34147(19) 0.4585(7) 0.0762(16) Uani 1 1 d . . .
H13A H 0.5139 0.3480 0.5771 0.091 Uiso 1 1 calc R A 1
H13B H 0.4093 0.3248 0.4268 0.091 Uiso 1 1 calc R A 1
C16 C 0.6290(9) 0.4741(3) 0.3358(10) 0.135(3) Uani 1 1 d . . .
H16A H 0.7028 0.4721 0.2743 0.162 Uiso 1 1 calc R B 1
H16B H 0.6460 0.5019 0.4138 0.162 Uiso 1 1 calc R B 1
H16C H 0.5434 0.4798 0.2606 0.162 Uiso 1 1 calc R B 1
N1 N 0.9260(3) 0.07230(13) 0.2902(4) 0.0490(9) Uani 1 1 d . . .
N2 N 0.8203(3) 0.09406(13) 0.3535(4) 0.0424(8) Uani 1 1 d . . .
N3 N 0.9124(3) 0.17008(12) 0.2949(4) 0.0386(8) Uani 1 1 d . . .
N4 N 1.0299(3) 0.23979(12) 0.2257(4) 0.0393(8) Uani 1 1 d . . .
N5 N 1.1274(3) 0.20558(13) 0.1966(4) 0.0480(9) Uani 1 1 d . . .
N7 N 1.3119(4) 0.10526(15) 0.3389(7) 0.0673(12) Uani 1 1 d . . .
N6 N 0.9735(4) 0.09863(16) -0.1118(5) 0.0624(10) Uani 1 1 d . . .
O6 O 1.2150(3) 0.10769(12) 0.4199(4) 0.0640(9) Uani 1 1 d . . .
O5 O 1.4304(4) 0.09751(18) 0.4053(7) 0.1196(17) Uani 1 1 d . . .
O4 O 1.2746(4) 0.11042(14) 0.1831(5) 0.0817(11) Uani 1 1 d . . .
O3 O 1.0388(5) 0.06608(14) -0.0187(4) 0.0892(12) Uani 1 1 d . . .
O2 O 0.9367(5) 0.09317(15) -0.2617(4) 0.0928(13) Uani 1 1 d . . .
O1 O 0.9503(3) 0.14028(11) -0.0416(4) 0.0593(8) Uani 1 1 d . . .
O7 O 0.6077(3) 0.30795(12) 0.4186(4) 0.0661(9) Uani 1 1 d . C .
O8 O 0.5024(3) 0.23929(13) 0.5002(5) 0.0799(11) Uani 1 1 d . . .
C14 C 0.4992(15) 0.3922(4) 0.364(2) 0.085(5) Uani 0.63(2) 1 d P C 1
H14A H 0.4985 0.3853 0.2475 0.102 Uiso 0.63(2) 1 calc PR C 1
H14B H 0.4169 0.4118 0.3721 0.102 Uiso 0.63(2) 1 calc PR C 1
C15 C 0.6206(15) 0.4220(5) 0.432(3) 0.105(5) Uani 0.63(2) 1 d P C 1
H15A H 0.7023 0.4017 0.4280 0.126 Uiso 0.63(2) 1 calc PR C 1
H15B H 0.6194 0.4296 0.5481 0.126 Uiso 0.63(2) 1 calc PR C 1
C14' C 0.565(2) 0.3971(6) 0.478(3) 0.054(6) Uani 0.37(2) 1 d P C 2
H14C H 0.5080 0.4201 0.5292 0.065 Uiso 0.37(2) 1 calc PR C 2
H14D H 0.6558 0.3955 0.5491 0.065 Uiso 0.37(2) 1 calc PR C 2
C15' C 0.578(3) 0.4172(8) 0.307(3) 0.094(8) Uani 0.37(2) 1 d P C 2
H15C H 0.4901 0.4158 0.2314 0.113 Uiso 0.37(2) 1 calc PR C 2
H15D H 0.6447 0.3969 0.2601 0.113 Uiso 0.37(2) 1 calc PR C 2

loop_
_atom_site_aniso_label
_atom_site_aniso_U_11
_atom_site_aniso_U_22
_atom_site_aniso_U_33
_atom_site_aniso_U_23
_atom_site_aniso_U_13
_atom_site_aniso_U_12
Co1 0.0434(3) 0.0401(3) 0.0516(4) 0.0005(3) 0.0148(3) 0.0064(3)
C1 0.048(3) 0.061(3) 0.072(3) -0.003(2) 0.029(2) -0.011(2)
C2 0.055(3) 0.054(3) 0.057(3) 0.005(2) 0.016(2) -0.015(2)
C3 0.056(3) 0.037(2) 0.052(2) 0.0009(19) 0.013(2) -0.006(2)
C4 0.039(2) 0.039(2) 0.036(2) -0.0018(17) 0.0061(18) -0.0025(17)
C5 0.043(2) 0.036(2) 0.047(2) -0.0027(18) 0.0087(18) 0.0009(18)
C6 0.040(2) 0.040(2) 0.050(2) -0.0051(18) 0.0125(19) 0.0010(18)
C7 0.045(3) 0.046(3) 0.064(3) -0.006(2) 0.015(2) 0.005(2)
C8 0.040(2) 0.048(3) 0.053(2) -0.002(2) 0.017(2) -0.0050(19)
C9 0.041(2) 0.037(2) 0.042(2) 0.0011(18) 0.0068(18) 0.0004(18)
C10 0.055(3) 0.051(3) 0.057(3) 0.005(2) 0.017(2) -0.008(2)
C11 0.070(3) 0.037(3) 0.071(3) 0.006(2) 0.013(3) -0.009(2)
C12 0.065(3) 0.033(2) 0.078(3) -0.001(2) 0.016(3) 0.007(2)
C13 0.069(3) 0.051(3) 0.116(5) -0.006(3) 0.038(3) 0.020(3)
C16 0.189(9) 0.068(5) 0.170(8) 0.011(5) 0.090(7) 0.002(5)
N1 0.049(2) 0.040(2) 0.060(2) -0.0024(16) 0.0148(17) 0.0065(16)
N2 0.0398(19) 0.040(2) 0.0489(19) 0.0027(15) 0.0118(16) 0.0007(15)
N3 0.0394(19) 0.0362(19) 0.0418(18) -0.0014(14) 0.0115(15) -0.0017(14)
N4 0.0384(18) 0.0376(19) 0.0433(18) -0.0016(14) 0.0117(15) -0.0021(15)
N5 0.0408(19) 0.038(2) 0.069(2) -0.0025(17) 0.0186(17) 0.0015(16)
N7 0.046(3) 0.046(2) 0.109(4) 0.004(2) 0.011(3) 0.0036(18)
N6 0.080(3) 0.049(2) 0.060(3) 0.001(2) 0.016(2) 0.004(2)
O6 0.055(2) 0.064(2) 0.074(2) 0.0069(16) 0.0137(17) 0.0049(16)
O5 0.043(2) 0.112(4) 0.190(5) 0.004(3) -0.015(3) 0.010(2)
O4 0.078(3) 0.084(3) 0.092(3) 0.012(2) 0.039(2) 0.026(2)
O3 0.133(3) 0.065(2) 0.074(2) 0.0088(19) 0.029(2) 0.042(2)
O2 0.140(4) 0.085(3) 0.050(2) -0.0162(19) 0.012(2) -0.008(3)
O1 0.079(2) 0.0422(18) 0.0584(18) -0.0001(14) 0.0176(17) 0.0119(15)
O7 0.061(2) 0.0453(19) 0.102(3) -0.0072(17) 0.0390(19) 0.0080(15)
O8 0.060(2) 0.063(2) 0.130(3) 0.005(2) 0.052(2) 0.0043(18)
C14 0.095(9) 0.077(8) 0.082(9) -0.016(7) 0.016(8) 0.023(6)
C15 0.091(9) 0.078(9) 0.145(16) 0.011(10) 0.018(9) 0.001(7)
C14' 0.068(11) 0.035(8) 0.062(13) -0.009(7) 0.021(9) 0.011(7)
C15' 0.15(2) 0.087(14) 0.046(11) 0.017(10) 0.027(12) 0.007(14)

loop_
_atom_type_symbol
_atom_type_description
_atom_type_scat_dispersion_real
_atom_type_scat_dispersion_imag
_atom_type_scat_source
C C 0.0033 0.0016 'International Tables Vol C Tables 4.2.6.8 and 6.1.1.4'
H H 0.0000 0.0000 'International Tables Vol C Tables 4.2.6.8 and 6.1.1.4'
Co Co 0.3494 0.9721 'International Tables Vol C Tables 4.2.6.8 and 6.1.1.4'
N N 0.0061 0.0033 'International Tables Vol C Tables 4.2.6.8 and 6.1.1.4'
O O 0.0106 0.0060 'International Tables Vol C Tables 4.2.6.8 and 6.1.1.4'

loop_
_geom_angle_atom_site_label_1
_geom_angle_atom_site_label_2
_geom_angle_atom_site_label_3
_geom_angle
_geom_angle_site_symmetry_1
_geom_angle_site_symmetry_3
O1 Co1 N3 87.88(12) . .
O1 Co1 N1 101.10(13) . .
N3 Co1 N1 73.25(12) . .
O1 Co1 O4 108.10(14) . .
N3 Co1 O4 149.64(14) . .
N1 Co1 O4 125.90(13) . .
O1 Co1 O6 166.95(12) . .
N3 Co1 O6 103.72(12) . .
N1 Co1 O6 88.15(13) . .
O4 Co1 O6 58.85(14) . .
O1 Co1 N5 84.83(12) . .
N3 Co1 N5 72.92(12) . .
N1 Co1 N5 145.37(12) . .
O4 Co1 N5 82.77(13) . .
O6 Co1 N5 92.80(13) . .
O1 Co1 O3 56.27(12) . .
N3 Co1 O3 131.48(13) . .
N1 Co1 O3 82.25(14) . .
O4 Co1 O3 77.89(16) . .
O6 Co1 O3 116.86(13) . .
N5 Co1 O3 126.88(13) . .
N5 C1 C2 112.0(4) . .
N5 C1 H1A 124.0 . .
C2 C1 H1A 124.0 . .
C3 C2 C1 105.5(4) . .
C3 C2 H2A 127.3 . .
C1 C2 H2A 127.3 . .
C2 C3 N4 106.8(4) . .
C2 C3 H3A 126.6 . .
N4 C3 H3A 126.6 . .
N3 C4 C5 123.1(3) . .
N3 C4 N4 112.5(3) . .
C5 C4 N4 124.4(4) . .
C6 C5 C4 117.0(4) . .
C6 C5 H11A 121.5 . .
C4 C5 H11A 121.5 . .
C5 C6 C8 121.2(4) . .
C5 C6 C7 120.9(4) . .
C8 C6 C7 117.9(4) . .
O8 C7 O7 124.9(4) . .
O8 C7 C6 123.8(4) . .
O7 C7 C6 111.3(4) . .
C9 C8 C6 117.3(4) . .
C9 C8 H8 121.4 . .
C6 C8 H8 121.4 . .
N3 C9 C8 122.7(4) . .
N3 C9 N2 112.1(3) . .
C8 C9 N2 125.1(4) . .
C11 C10 N2 107.5(4) . .
C11 C10 H10A 126.3 . .
N2 C10 H10A 126.3 . .
C10 C11 C12 105.8(4) . .
C10 C11 H11B 127.1 . .
C12 C11 H11B 127.1 . .
N1 C12 C11 111.6(4) . .
N1 C12 H12A 124.2 . .
C11 C12 H12A 124.2 . .
O7 C13 C14 109.1(6) . .
O7 C13 C14' 104.8(6) . .
C14 C13 C14' 39.1(6) . .
O7 C13 H13A 109.9 . .
C14 C13 H13A 109.9 . .
C14' C13 H13A 75.7 . .
O7 C13 H13B 109.9 . .
C14 C13 H13B 109.9 . .
C14' C13 H13B 140.7 . .
H13A C13 H13B 108.3 . .
C15' C16 C15 38.8(6) . .
C15' C16 H16A 96.9 . .
C15 C16 H16A 109.5 . .
C15' C16 H16B 145.7 . .
C15 C16 H16B 109.5 . .
H16A C16 H16B 109.5 . .
C15' C16 H16C 80.3 . .
C15 C16 H16C 109.5 . .
H16A C16 H16C 109.5 . .
H16B C16 H16C 109.5 . .
C12 N1 N2 104.8(3) . .
C12 N1 Co1 139.5(3) . .
N2 N1 Co1 115.6(2) . .
C10 N2 N1 110.3(3) . .
C10 N2 C9 131.3(3) . .
N1 N2 C9 118.4(3) . .
C9 N3 C4 118.8(3) . .
C9 N3 Co1 120.5(3) . .
C4 N3 Co1 120.6(2) . .
N5 N4 C3 110.9(3) . .
N5 N4 C4 118.7(3) . .
C3 N4 C4 130.3(3) . .
C1 N5 N4 104.8(3) . .
C1 N5 Co1 140.1(3) . .
N4 N5 Co1 113.7(2) . .
O5 N7 O6 122.3(5) . .
O5 N7 O4 123.1(5) . .
O6 N7 O4 114.6(4) . .
O2 N6 O3 124.3(4) . .
O2 N6 O1 120.6(4) . .
O3 N6 O1 115.1(4) . .
N7 O6 Co1 93.2(3) . .
N7 O4 Co1 93.2(3) . .
N6 O3 Co1 89.4(3) . .
N6 O1 Co1 99.1(3) . .
C7 O7 C13 116.4(3) . .
C15 C14 C13 110.4(15) . .
C15 C14 H14A 109.6 . .
C13 C14 H14A 109.6 . .
C15 C14 H14B 109.6 . .
C13 C14 H14B 109.6 . .
H14A C14 H14B 108.1 . .
C14 C15 C16 112.5(15) . .
C14 C15 H15A 109.1 . .
C16 C15 H15A 109.1 . .
C14 C15 H15B 109.1 . .
C16 C15 H15B 109.1 . .
H15A C15 H15B 107.8 . .
C15' C14' C13 108.8(18) . .
C15' C14' H14C 109.9 . .
C13 C14' H14C 109.9 . .
C15' C14' H14D 109.9 . .
C13 C14' H14D 109.9 . .
H14C C14' H14D 108.3 . .
C14' C15' C16 105.1(17) . .
C14' C15' H15C 110.7 . .
C16 C15' H15C 110.7 . .
C14' C15' H15D 110.7 . .
C16 C15' H15D 110.7 . .
H15C C15' H15D 108.8 . .

loop_
_geom_bond_atom_site_label_1
_geom_bond_atom_site_label_2
_geom_bond_distance
_geom_bond_site_symmetry_2
Co1 O1 2.120(3) .
Co1 N3 2.134(3) .
Co1 N1 2.138(3) .
Co1 O4 2.164(4) .
Co1 O6 2.169(3) .
Co1 N5 2.197(3) .
Co1 O3 2.342(4) .
C1 N5 1.317(5) .
C1 C2 1.390(6) .
C1 H1A 0.9300 .
C2 C3 1.357(6) .
C2 H2A 0.9300 .
C3 N4 1.364(5) .
C3 H3A 0.9300 .
C4 N3 1.336(5) .
C4 C5 1.380(5) .
C4 N4 1.405(4) .
C5 C6 1.380(5) .
C5 H11A 0.9300 .
C6 C8 1.385(5) .
C6 C7 1.509(5) .
C7 O8 1.192(5) .
C7 O7 1.323(5) .
C8 C9 1.379(5) .
C8 H8 0.9300 .
C9 N3 1.336(5) .
C9 N2 1.393(5) .
C10 C11 1.343(6) .
C10 N2 1.361(5) .
C10 H10A 0.9300 .
C11 C12 1.388(6) .
C11 H11B 0.9300 .
C12 N1 1.320(5) .
C12 H12A 0.9300 .
C13 O7 1.470(5) .
C13 C14 1.532(14) .
C13 C14' 1.588(19) .
C13 H13A 0.9700 .
C13 H13B 0.9700 .
C16 C15' 1.57(3) .
C16 C15 1.578(18) .
C16 H16A 0.9600 .
C16 H16B 0.9600 .
C16 H16C 0.9600 .
N1 N2 1.369(4) .
N4 N5 1.363(4) .
N7 O5 1.210(5) .
N7 O6 1.261(5) .
N7 O4 1.268(5) .
N6 O2 1.222(5) .
N6 O3 1.238(5) .
N6 O1 1.267(4) .
C14 C15 1.45(3) .
C14 H14A 0.9700 .
C14 H14B 0.9700 .
C15 H15A 0.9700 .
C15 H15B 0.9700 .
C14' C15' 1.53(3) .
C14' H14C 0.9700 .
C14' H14D 0.9700 .
C15' H15C 0.9700 .
C15' H15D 0.9700 .

loop_
_geom_torsion_atom_site_label_1
_geom_torsion_atom_site_label_2
_geom_torsion_atom_site_label_3
_geom_torsion_atom_site_label_4
_geom_torsion
_geom_torsion_site_symmetry_1
_geom_torsion_site_symmetry_2
_geom_torsion_site_symmetry_3
_geom_torsion_site_symmetry_4
N5 C1 C2 C3 0.6(5) . . . .
C1 C2 C3 N4 -0.5(5) . . . .
N3 C4 C5 C6 1.3(6) . . . .
N4 C4 C5 C6 -179.2(3) . . . .
C4 C5 C6 C8 0.1(6) . . . .
C4 C5 C6 C7 -179.4(4) . . . .
C5 C6 C7 O8 -177.6(4) . . . .
C8 C6 C7 O8 2.9(7) . . . .
C5 C6 C7 O7 1.8(6) . . . .
C8 C6 C7 O7 -177.7(4) . . . .
C5 C6 C8 C9 -0.6(6) . . . .
C7 C6 C8 C9 178.9(4) . . . .
C6 C8 C9 N3 -0.1(6) . . . .
C6 C8 C9 N2 -177.7(4) . . . .
N2 C10 C11 C12 -0.3(5) . . . .
C10 C11 C12 N1 0.3(5) . . . .
C11 C12 N1 N2 -0.1(5) . . . .
C11 C12 N1 Co1 -178.6(3) . . . .
O1 Co1 N1 C12 95.2(5) . . . .
N3 Co1 N1 C12 179.5(5) . . . .
O4 Co1 N1 C12 -27.0(5) . . . .
O6 Co1 N1 C12 -75.5(5) . . . .
N5 Co1 N1 C12 -167.8(4) . . . .
O3 Co1 N1 C12 41.9(5) . . . .
O1 Co1 N1 N2 -83.2(3) . . . .
N3 Co1 N1 N2 1.2(2) . . . .
O4 Co1 N1 N2 154.6(3) . . . .
O6 Co1 N1 N2 106.1(3) . . . .
N5 Co1 N1 N2 13.9(4) . . . .
O3 Co1 N1 N2 -136.5(3) . . . .
C11 C10 N2 N1 0.2(5) . . . .
C11 C10 N2 C9 179.0(4) . . . .
C12 N1 N2 C10 -0.1(4) . . . .
Co1 N1 N2 C10 178.9(3) . . . .
C12 N1 N2 C9 -179.0(4) . . . .
Co1 N1 N2 C9 -0.1(4) . . . .
N3 C9 N2 C10 179.5(4) . . . .
C8 C9 N2 C10 -2.7(7) . . . .
N3 C9 N2 N1 -1.8(5) . . . .
C8 C9 N2 N1 176.0(4) . . . .
C8 C9 N3 C4 1.4(6) . . . .
N2 C9 N3 C4 179.2(3) . . . .
C8 C9 N3 Co1 -174.9(3) . . . .
N2 C9 N3 Co1 3.0(4) . . . .
C5 C4 N3 C9 -2.0(6) . . . .
N4 C4 N3 C9 178.5(3) . . . .
C5 C4 N3 Co1 174.3(3) . . . .
N4 C4 N3 Co1 -5.3(4) . . . .
O1 Co1 N3 C9 99.9(3) . . . .
N1 Co1 N3 C9 -2.3(3) . . . .
O4 Co1 N3 C9 -136.6(3) . . . .
O6 Co1 N3 C9 -86.1(3) . . . .
N5 Co1 N3 C9 -174.8(3) . . . .
O3 Co1 N3 C9 60.7(3) . . . .
O1 Co1 N3 C4 -76.3(3) . . . .
N1 Co1 N3 C4 -178.5(3) . . . .
O4 Co1 N3 C4 47.2(4) . . . .
O6 Co1 N3 C4 97.7(3) . . . .
N5 Co1 N3 C4 9.0(3) . . . .
O3 Co1 N3 C4 -115.5(3) . . . .
C2 C3 N4 N5 0.4(4) . . . .
C2 C3 N4 C4 178.5(4) . . . .
N3 C4 N4 N5 -5.3(5) . . . .
C5 C4 N4 N5 175.1(4) . . . .
N3 C4 N4 C3 176.7(4) . . . .
C5 C4 N4 C3 -2.9(6) . . . .
C2 C1 N5 N4 -0.3(5) . . . .
C2 C1 N5 Co1 163.8(3) . . . .
C3 N4 N5 C1 0.0(4) . . . .
C4 N4 N5 C1 -178.4(3) . . . .
C3 N4 N5 Co1 -169.0(3) . . . .
C4 N4 N5 Co1 12.6(4) . . . .
O1 Co1 N5 C1 -84.8(5) . . . .
N3 Co1 N5 C1 -174.1(5) . . . .
N1 Co1 N5 C1 173.2(4) . . . .
O4 Co1 N5 C1 24.2(5) . . . .
O6 Co1 N5 C1 82.4(5) . . . .
O3 Co1 N5 C1 -44.7(5) . . . .
O1 Co1 N5 N4 78.5(3) . . . .
N3 Co1 N5 N4 -10.9(2) . . . .
N1 Co1 N5 N4 -23.6(4) . . . .
O4 Co1 N5 N4 -172.5(3) . . . .
O6 Co1 N5 N4 -114.4(3) . . . .
O3 Co1 N5 N4 118.6(3) . . . .
O5 N7 O6 Co1 177.7(4) . . . .
O4 N7 O6 Co1 -3.8(4) . . . .
O1 Co1 O6 N7 1.7(7) . . . .
N3 Co1 O6 N7 -150.5(2) . . . .
N1 Co1 O6 N7 137.2(3) . . . .
O4 Co1 O6 N7 2.4(2) . . . .
N5 Co1 O6 N7 -77.4(3) . . . .
O3 Co1 O6 N7 56.9(3) . . . .
O5 N7 O4 Co1 -177.7(4) . . . .
O6 N7 O4 Co1 3.9(4) . . . .
O1 Co1 O4 N7 177.5(3) . . . .
N3 Co1 O4 N7 58.7(4) . . . .
N1 Co1 O4 N7 -63.4(3) . . . .
O6 Co1 O4 N7 -2.4(2) . . . .
N5 Co1 O4 N7 95.3(3) . . . .
O3 Co1 O4 N7 -134.4(3) . . . .
O2 N6 O3 Co1 173.7(5) . . . .
O1 N6 O3 Co1 -3.8(4) . . . .
O1 Co1 O3 N6 2.5(3) . . . .
N3 Co1 O3 N6 52.0(3) . . . .
N1 Co1 O3 N6 111.4(3) . . . .
O4 Co1 O3 N6 -119.2(3) . . . .
O6 Co1 O3 N6 -164.6(3) . . . .
N5 Co1 O3 N6 -48.0(3) . . . .
O2 N6 O1 Co1 -173.3(4) . . . .
O3 N6 O1 Co1 4.3(4) . . . .
N3 Co1 O1 N6 -147.7(3) . . . .
N1 Co1 O1 N6 -75.2(3) . . . .
O4 Co1 O1 N6 58.6(3) . . . .
O6 Co1 O1 N6 59.2(6) . . . .
N5 Co1 O1 N6 139.3(3) . . . .
O3 Co1 O1 N6 -2.5(3) . . . .
O8 C7 O7 C13 -2.8(7) . . . .
C6 C7 O7 C13 177.8(4) . . . .
C14 C13 O7 C7 -158.5(7) . . . .
C14' C13 O7 C7 160.9(8) . . . .
O7 C13 C14 C15 -70.3(13) . . . .
C14' C13 C14 C15 19.8(12) . . . .
C13 C14 C15 C16 178.2(8) . . . .
C15' C16 C15 C14 -33.3(16) . . . .
O7 C13 C14' C15' 72.6(17) . . . .
C14 C13 C14' C15' -29.7(14) . . . .
C13 C14' C15' C16 173.7(11) . . . .
C15 C16 C15' C14' 18.9(11) . . . .
